data_7228773
loop_
_publ_author_name
'Krueger, Erika L.'
'Sinha, Abhijeet S.'
'Desper, John'
'Aaker\"oy, Christer B.'

_publ_section_title
;
 Exploring binding preferences in co-crystals of conformationally flexible
 multitopic ligands
;
_journal_name_full CrystEngComm
_journal_paper_doi 10.1039/C7CE01177F
_journal_year 2017
_chemical_formula_moiety
;
(C12 H10 N4 O) (C5 H8 O4) (H2 O)2
;
_chemical_formula_sum 'C17 H22 N4 O7'
_chemical_formula_weight 394.39
_chemical_name_systematic
;
EK-B-Glu (3-pyridyl)-CONH-N=CH-(4-pyridyl), HOOC-(CH2)3-COOH dihydrate
;
_space_group_IT_number 2
_symmetry_cell_setting triclinic
_symmetry_space_group_name_Hall '-P 1'
_symmetry_space_group_name_H-M 'P -1'
_atom_sites_solution_hydrogens geom
_atom_sites_solution_primary direct
_atom_sites_solution_secondary difmap
_audit_creation_method SHELXL-97
_audit_update_record
;
2016-05-09 deposited with the CCDC.
2017-07-18 downloaded from the CCDC.
;
_cell_angle_alpha 102.095(3)
_cell_angle_beta 108.567(4)
_cell_angle_gamma 95.615(3)
_cell_formula_units_Z 4
_cell_length_a 10.9929(10)
_cell_length_b 11.4742(10)
_cell_length_c 16.1087(14)
_cell_measurement_reflns_used 9933
_cell_measurement_temperature 120(2)
_cell_measurement_theta_max 32.36
_cell_measurement_theta_min 2.46
_cell_volume 1853.4(3)
_computing_cell_refinement 'Bruker SAINT'
_computing_data_collection 'Bruker APEX2'
_computing_data_reduction 'Bruker SAINT'
_computing_molecular_graphics 'Bruker SHELXTL'
_computing_publication_material 'Bruker SHELXTL'
_computing_structure_refinement 'SHELXL-97 (Sheldrick, 2008)'
_computing_structure_solution 'SHELXS-97 (Sheldrick, 2008)'
_diffrn_ambient_temperature 120(2)
_diffrn_measured_fraction_theta_full 0.980
_diffrn_measured_fraction_theta_max 0.879
_diffrn_measurement_device_type 'Bruker APEX-II CCD'
_diffrn_measurement_method '\f and \w scans'
_diffrn_radiation_monochromator graphite
_diffrn_radiation_source 'fine-focus sealed tube'
_diffrn_radiation_type MoK\a
_diffrn_radiation_wavelength 0.71073
_diffrn_reflns_av_R_equivalents 0.0491
_diffrn_reflns_av_sigmaI/netI 0.0557
_diffrn_reflns_limit_h_max 16
_diffrn_reflns_limit_h_min -16
_diffrn_reflns_limit_k_max 16
_diffrn_reflns_limit_k_min -16
_diffrn_reflns_limit_l_max 24
_diffrn_reflns_limit_l_min -24
_diffrn_reflns_number 37645
_diffrn_reflns_theta_full 30.00
_diffrn_reflns_theta_max 32.60
_diffrn_reflns_theta_min 1.38
_exptl_absorpt_coefficient_mu 0.111
_exptl_absorpt_correction_T_max 0.9846
_exptl_absorpt_correction_T_min 0.9590
_exptl_absorpt_correction_type multi-scan
_exptl_absorpt_process_details SADABS
_exptl_crystal_colour colourless
_exptl_crystal_density_diffrn 1.413
_exptl_crystal_density_method 'not measured'
_exptl_crystal_description prism
_exptl_crystal_F_000 832
_exptl_crystal_size_max 0.38
_exptl_crystal_size_mid 0.26
_exptl_crystal_size_min 0.14
_refine_diff_density_max 0.528
_refine_diff_density_min -0.389
_refine_diff_density_rms 0.073
_refine_ls_extinction_method none
_refine_ls_goodness_of_fit_ref 1.054
_refine_ls_hydrogen_treatment mixed
_refine_ls_matrix_type full
_refine_ls_number_parameters 548
_refine_ls_number_reflns 11890
_refine_ls_number_restraints 0
_refine_ls_restrained_S_all 1.054
_refine_ls_R_factor_all 0.0966
_refine_ls_R_factor_gt 0.0580
_refine_ls_shift/su_max 0.000
_refine_ls_shift/su_mean 0.000
_refine_ls_structure_factor_coef Fsqd
_refine_ls_weighting_details 'calc w=1/[\s^2^(Fo^2^)+(0.1000P)^2^+0.0000P] where P=(Fo^2^+2Fc^2^)/3'
_refine_ls_weighting_scheme calc
_refine_ls_wR_factor_gt 0.1562
_refine_ls_wR_factor_ref 0.1839
_reflns_number_gt 7481
_reflns_number_total 11890
_reflns_threshold_expression >2sigma(I)
_cod_data_source_file c7ce01177f2.cif
_cod_data_source_block 34Glu2H2O
_cod_depositor_comments
;
The following automatic conversions were performed:

'_symmetry_cell_setting' value 'Triclinic' changed to 'triclinic'
according to
/home/data/users/saulius/crontab/automatic-downloads/rss-feeds/RSC/lib/dictionaries/cif_core.dic
dictionary named 'cif_core.dic' version 2.4.2 from 2011-04-26.

Automatic conversion script
Id: cif_fix_values 4973 2017-02-22 13:04:09Z antanas 
;
_cod_original_sg_symbol_H-M P-1
_cod_database_code 7228773

loop_
_symmetry_equiv_pos_as_xyz
'x, y, z'
'-x, -y, -z'

loop_
_atom_site_label
_atom_site_type_symbol
_atom_site_fract_x
_atom_site_fract_y
_atom_site_fract_z
_atom_site_U_iso_or_equiv
_atom_site_adp_type
_atom_site_occupancy
_atom_site_symmetry_multiplicity
_atom_site_calc_flag
_atom_site_refinement_flags
O1W_1 O -0.39827(11) 0.78309(11) 0.39658(9) 0.0398(3) Uani 1 1 d .
H1B_1 H -0.364(2) 0.8509(19) 0.4169(15) 0.048 Uiso 1 1 d .
H1A_1 H -0.346(2) 0.7415(18) 0.3845(14) 0.048 Uiso 1 1 d .
O2W_1 O -0.07274(12) 0.26561(10) 0.27581(8) 0.0360(3) Uani 1 1 d .
H2A_1 H -0.036(2) 0.2419(16) 0.3225(15) 0.043 Uiso 1 1 d .
H2B_1 H -0.0873(19) 0.1984(18) 0.2316(14) 0.043 Uiso 1 1 d .
N11_1 N -0.52405(12) 0.52119(11) 0.12271(8) 0.0278(3) Uani 1 1 d .
C12_1 C -0.41984(13) 0.56429(13) 0.19822(10) 0.0256(3) Uani 1 1 d .
H12_1 H -0.4173 0.6394 0.2376 0.031 Uiso 1 1 calc R
C13_1 C -0.31464(13) 0.50423(12) 0.22189(9) 0.0205(3) Uani 1 1 d .
C14_1 C -0.31866(14) 0.39514(12) 0.16286(10) 0.0242(3) Uani 1 1 d .
H14_1 H -0.2486 0.3517 0.1762 0.029 Uiso 1 1 calc R
C15_1 C -0.42646(14) 0.35078(13) 0.08423(10) 0.0256(3) Uani 1 1 d .
H15_1 H -0.4313 0.2767 0.0428 0.031 Uiso 1 1 calc R
C16_1 C -0.52647(14) 0.41608(13) 0.06724(10) 0.0268(3) Uani 1 1 d .
H16_1 H -0.6005 0.3848 0.0136 0.032 Uiso 1 1 calc R
C17_1 C -0.20573(13) 0.56314(12) 0.30848(9) 0.0207(3) Uani 1 1 d .
N17_1 N -0.09843(11) 0.51002(11) 0.32637(8) 0.0214(2) Uani 1 1 d .
H17_1 H -0.0962(16) 0.4398(15) 0.2981(12) 0.026 Uiso 1 1 d .
O17_1 O -0.21148(10) 0.65578(9) 0.36016(7) 0.0276(2) Uani 1 1 d .
N21_1 N 0.44234(11) 0.63678(11) 0.65322(8) 0.0252(3) Uani 1 1 d .
C22_1 C 0.43151(14) 0.53763(13) 0.58898(10) 0.0279(3) Uani 1 1 d .
H22_1 H 0.5018 0.4941 0.5969 0.034 Uiso 1 1 calc R
C23_1 C 0.32264(14) 0.49551(13) 0.51141(10) 0.0275(3) Uani 1 1 d .
H23_1 H 0.3187 0.4246 0.4671 0.033 Uiso 1 1 calc R
C24_1 C 0.21910(13) 0.55819(12) 0.49899(9) 0.0212(3) Uani 1 1 d .
C25_1 C 0.22954(13) 0.66127(12) 0.56591(10) 0.0232(3) Uani 1 1 d .
H25_1 H 0.1605 0.7062 0.5598 0.028 Uiso 1 1 calc R
C26_1 C 0.34221(13) 0.69733(13) 0.64161(10) 0.0243(3) Uani 1 1 d .
H26_1 H 0.3489 0.7678 0.6872 0.029 Uiso 1 1 calc R
C27_1 C 0.10438(13) 0.51224(12) 0.41667(10) 0.0227(3) Uani 1 1 d .
H27_1 H 0.1049 0.4450 0.3710 0.027 Uiso 1 1 calc R
N27_1 N 0.00319(11) 0.56238(10) 0.40603(8) 0.0216(2) Uani 1 1 d .
C31_1 C -0.81573(13) 0.58525(12) 0.00617(10) 0.0242(3) Uani 1 1 d .
O31_1 O -0.71943(11) 0.64436(10) 0.08186(7) 0.0341(3) Uani 1 1 d .
H31_1 H -0.6538(19) 0.5957(16) 0.0935(13) 0.041 Uiso 1 1 d .
O32_1 O -0.81473(10) 0.48516(9) -0.03648(7) 0.0299(2) Uani 1 1 d .
C32_1 C -0.92323(14) 0.65573(13) -0.01822(10) 0.0273(3) Uani 1 1 d .
H32A_1 H -0.8850 0.7370 -0.0192 0.033 Uiso 1 1 calc R
H32B_1 H -0.9615 0.6671 0.0302 0.033 Uiso 1 1 calc R
C33_1 C -1.03242(13) 0.60002(12) -0.10819(10) 0.0243(3) Uani 1 1 d .
H33A_1 H -0.9987 0.5976 -0.1586 0.029 Uiso 1 1 calc R
H33B_1 H -1.0678 0.5161 -0.1108 0.029 Uiso 1 1 calc R
C34_1 C -1.13869(14) 0.67589(13) -0.11724(10) 0.0264(3) Uani 1 1 d .
H34A_1 H -1.1700 0.6772 -0.0659 0.032 Uiso 1 1 calc R
H34B_1 H -1.0996 0.7601 -0.1113 0.032 Uiso 1 1 calc R
C35_1 C -1.25416(14) 0.63625(12) -0.20306(10) 0.0244(3) Uani 1 1 d .
O35_1 O -1.34808(10) 0.69849(9) -0.20015(7) 0.0300(2) Uani 1 1 d .
H35_1 H -1.4280(19) 0.6737(15) -0.2603(13) 0.036 Uiso 1 1 d .
O36_1 O -1.26132(10) 0.55813(9) -0.26939(7) 0.0331(3) Uani 1 1 d .
O3W_2 O 0.05328(12) 0.23376(11) 0.44887(8) 0.0394(3) Uani 1 1 d .
H3B_2 H 0.072(2) 0.2839(19) 0.4981(15) 0.047 Uiso 1 1 d .
H3A_2 H 0.090(2) 0.1789(18) 0.4605(14) 0.047 Uiso 1 1 d .
O4W_2 O 0.34367(12) -0.31276(10) 0.35679(8) 0.0357(3) Uani 1 1 d .
H4A_2 H 0.428(2) -0.2957(17) 0.3636(13) 0.043 Uiso 1 1 d .
H4B_2 H 0.3205(19) -0.3913(18) 0.3239(14) 0.043 Uiso 1 1 d .
N11_2 N -0.16057(12) -0.11445(11) 0.26422(8) 0.0269(3) Uani 1 1 d .
C12_2 C -0.05674(13) -0.07274(13) 0.34043(10) 0.0247(3) Uani 1 1 d .
H12_2 H -0.0591 -0.0042 0.3843 0.030 Uiso 1 1 calc R
C13_2 C 0.05450(13) -0.12543(12) 0.35813(9) 0.0213(3) Uani 1 1 d .
C14_2 C 0.05565(14) -0.22806(12) 0.29479(10) 0.0238(3) Uani 1 1 d .
H14_2 H 0.1292 -0.2674 0.3051 0.029 Uiso 1 1 calc R
C15_2 C -0.05274(14) -0.27206(13) 0.21614(10) 0.0265(3) Uani 1 1 d .
H15_2 H -0.0548 -0.3422 0.1718 0.032 Uiso 1 1 calc R
C16_2 C -0.15727(14) -0.21181(13) 0.20374(10) 0.0260(3) Uani 1 1 d .
H16_2 H -0.2305 -0.2413 0.1494 0.031 Uiso 1 1 calc R
C17_2 C 0.16555(13) -0.06428(12) 0.44268(9) 0.0213(3) Uani 1 1 d .
N17_2 N 0.26966(11) -0.12139(11) 0.46301(8) 0.0224(2) Uani 1 1 d .
H17_2 H 0.2801(16) -0.1922(14) 0.4293(11) 0.027 Uiso 1 1 d .
O17_2 O 0.16417(10) 0.03355(9) 0.49090(7) 0.0284(2) Uani 1 1 d .
N21_2 N 0.81911(11) 0.01066(11) 0.78380(8) 0.0268(3) Uani 1 1 d .
C22_2 C 0.80135(14) -0.09549(13) 0.72469(10) 0.0281(3) Uani 1 1 d .
H22_2 H 0.8681 -0.1430 0.7351 0.034 Uiso 1 1 calc R
C23_2 C 0.68995(14) -0.13959(13) 0.64872(10) 0.0271(3) Uani 1 1 d .
H23_2 H 0.6818 -0.2149 0.6075 0.032 Uiso 1 1 calc R
C24_2 C 0.59035(13) -0.07232(12) 0.63364(9) 0.0219(3) Uani 1 1 d .
C25_2 C 0.60930(14) 0.03959(13) 0.69477(10) 0.0245(3) Uani 1 1 d .
H25_2 H 0.5441 0.0889 0.6863 0.029 Uiso 1 1 calc R
C26_2 C 0.72452(14) 0.07725(13) 0.76770(10) 0.0255(3) Uani 1 1 d .
H26_2 H 0.7375 0.1541 0.8085 0.031 Uiso 1 1 calc R
C27_2 C 0.47106(13) -0.12274(12) 0.55524(9) 0.0231(3) Uani 1 1 d .
H27_2 H 0.4628 -0.2005 0.5169 0.028 Uiso 1 1 calc R
N27_2 N 0.37740(11) -0.06278(10) 0.53782(8) 0.0223(2) Uani 1 1 d .
C31_2 C -0.44170(13) -0.03922(13) 0.14511(10) 0.0250(3) Uani 1 1 d .
O31_2 O -0.35328(11) 0.01146(10) 0.22606(7) 0.0356(3) Uani 1 1 d .
H31_2 H -0.294(2) -0.0417(16) 0.2360(13) 0.043 Uiso 1 1 d .
O32_2 O -0.43840(11) -0.13547(9) 0.09849(8) 0.0353(3) Uani 1 1 d .
C32_2 C -0.54311(13) 0.03727(12) 0.11770(10) 0.0250(3) Uani 1 1 d .
H32A_2 H -0.5028 0.1086 0.1041 0.030 Uiso 1 1 calc R
H32B_2 H -0.5711 0.0674 0.1697 0.030 Uiso 1 1 calc R
C33_2 C -0.66284(14) -0.02700(12) 0.03641(10) 0.0251(3) Uani 1 1 d .
H33A_2 H -0.6371 -0.0544 -0.0171 0.030 Uiso 1 1 calc R
H33B_2 H -0.7038 -0.0992 0.0486 0.030 Uiso 1 1 calc R
C34_2 C -0.75952(14) 0.05765(13) 0.01692(10) 0.0259(3) Uani 1 1 d .
H34A_2 H -0.7860 0.0820 0.0704 0.031 Uiso 1 1 calc R
H34B_2 H -0.7148 0.1317 0.0093 0.031 Uiso 1 1 calc R
C35_2 C -0.88030(14) 0.00754(13) -0.06493(10) 0.0250(3) Uani 1 1 d .
O35_2 O -0.96560(10) 0.08152(9) -0.07157(7) 0.0314(3) Uani 1 1 d .
H35_2 H -1.0426(19) 0.0494(16) -0.1321(13) 0.038 Uiso 1 1 d .
O36_2 O -0.89855(11) -0.08872(10) -0.11915(7) 0.0354(3) Uani 1 1 d .

loop_
_atom_site_aniso_label
_atom_site_aniso_U_11
_atom_site_aniso_U_22
_atom_site_aniso_U_33
_atom_site_aniso_U_23
_atom_site_aniso_U_13
_atom_site_aniso_U_12
O1W_1 0.0205(6) 0.0290(6) 0.0511(8) -0.0126(5) 0.0021(5) 0.0033(5)
O2W_1 0.0426(7) 0.0279(6) 0.0243(6) -0.0025(5) -0.0018(5) 0.0122(5)
N11_1 0.0192(6) 0.0306(6) 0.0217(6) 0.0009(5) -0.0051(5) 0.0044(5)
C12_1 0.0176(6) 0.0278(7) 0.0210(7) 0.0000(6) -0.0034(5) 0.0046(5)
C13_1 0.0144(6) 0.0243(6) 0.0157(6) 0.0018(5) -0.0016(5) 0.0009(5)
C14_1 0.0186(6) 0.0254(7) 0.0214(7) 0.0013(6) 0.0005(5) 0.0035(5)
C15_1 0.0225(7) 0.0249(7) 0.0193(7) -0.0029(6) 0.0005(5) -0.0005(5)
C16_1 0.0198(7) 0.0301(7) 0.0200(7) 0.0020(6) -0.0023(5) -0.0018(5)
C17_1 0.0151(6) 0.0236(6) 0.0174(6) 0.0023(5) -0.0004(5) 0.0027(5)
N17_1 0.0145(5) 0.0214(5) 0.0166(6) -0.0031(5) -0.0048(4) 0.0022(4)
O17_1 0.0195(5) 0.0285(5) 0.0229(5) -0.0045(4) -0.0023(4) 0.0072(4)
N21_1 0.0166(6) 0.0287(6) 0.0218(6) 0.0033(5) -0.0020(4) 0.0008(5)
C22_1 0.0169(7) 0.0293(7) 0.0296(8) 0.0039(6) -0.0008(6) 0.0058(5)
C23_1 0.0189(7) 0.0277(7) 0.0262(7) -0.0012(6) -0.0006(6) 0.0062(5)
C24_1 0.0148(6) 0.0240(6) 0.0191(6) 0.0028(5) 0.0001(5) 0.0024(5)
C25_1 0.0153(6) 0.0260(7) 0.0223(7) 0.0038(6) 0.0001(5) 0.0037(5)
C26_1 0.0188(6) 0.0261(7) 0.0193(7) -0.0001(6) -0.0005(5) 0.0011(5)
C27_1 0.0165(6) 0.0244(6) 0.0192(6) 0.0002(5) -0.0007(5) 0.0028(5)
N27_1 0.0154(5) 0.0237(5) 0.0168(5) 0.0011(5) -0.0028(4) 0.0004(4)
C31_1 0.0175(6) 0.0254(7) 0.0209(7) 0.0014(6) -0.0012(5) 0.0013(5)
O31_1 0.0223(5) 0.0327(6) 0.0290(6) -0.0055(5) -0.0083(4) 0.0082(4)
O32_1 0.0216(5) 0.0284(5) 0.0269(6) -0.0016(4) -0.0032(4) 0.0049(4)
C32_1 0.0191(7) 0.0257(7) 0.0260(7) 0.0003(6) -0.0035(5) 0.0050(5)
C33_1 0.0190(6) 0.0248(7) 0.0211(7) 0.0009(6) -0.0005(5) 0.0041(5)
C34_1 0.0193(7) 0.0274(7) 0.0210(7) -0.0011(6) -0.0038(5) 0.0051(5)
C35_1 0.0193(7) 0.0228(6) 0.0238(7) 0.0023(6) 0.0005(5) 0.0019(5)
O35_1 0.0195(5) 0.0330(6) 0.0246(5) -0.0019(4) -0.0045(4) 0.0075(4)
O36_1 0.0246(6) 0.0330(6) 0.0266(6) -0.0065(5) -0.0027(4) 0.0050(4)
O3W_2 0.0435(7) 0.0326(6) 0.0240(6) -0.0046(5) -0.0081(5) 0.0163(5)
O4W_2 0.0245(6) 0.0269(6) 0.0436(7) -0.0066(5) 0.0059(5) 0.0035(5)
N11_2 0.0187(6) 0.0282(6) 0.0236(6) 0.0017(5) -0.0029(5) 0.0033(5)
C12_2 0.0179(6) 0.0249(7) 0.0223(7) 0.0005(6) -0.0016(5) 0.0044(5)
C13_2 0.0160(6) 0.0221(6) 0.0182(6) 0.0019(5) -0.0012(5) 0.0004(5)
C14_2 0.0188(6) 0.0237(6) 0.0221(7) 0.0020(6) 0.0007(5) 0.0029(5)
C15_2 0.0232(7) 0.0242(7) 0.0223(7) -0.0014(6) 0.0005(6) 0.0005(5)
C16_2 0.0194(7) 0.0274(7) 0.0202(7) 0.0012(6) -0.0033(5) -0.0012(5)
C17_2 0.0162(6) 0.0239(6) 0.0177(6) 0.0025(5) -0.0001(5) 0.0021(5)
N17_2 0.0150(5) 0.0221(6) 0.0194(6) -0.0014(5) -0.0039(4) 0.0022(4)
O17_2 0.0225(5) 0.0259(5) 0.0241(5) -0.0043(4) -0.0026(4) 0.0058(4)
N21_2 0.0180(6) 0.0326(6) 0.0215(6) 0.0059(5) -0.0023(5) 0.0009(5)
C22_2 0.0190(7) 0.0314(7) 0.0280(8) 0.0077(6) -0.0004(6) 0.0062(6)
C23_2 0.0199(7) 0.0269(7) 0.0254(7) 0.0019(6) -0.0015(6) 0.0050(5)
C24_2 0.0166(6) 0.0241(6) 0.0186(6) 0.0039(5) -0.0006(5) 0.0010(5)
C25_2 0.0186(6) 0.0275(7) 0.0214(7) 0.0040(6) 0.0002(5) 0.0042(5)
C26_2 0.0211(7) 0.0270(7) 0.0196(7) 0.0010(6) -0.0008(5) 0.0015(5)
C27_2 0.0184(6) 0.0236(6) 0.0193(7) 0.0010(5) -0.0009(5) 0.0021(5)
N27_2 0.0158(5) 0.0240(6) 0.0177(6) 0.0006(5) -0.0029(4) 0.0001(4)
C31_2 0.0170(6) 0.0260(7) 0.0238(7) 0.0019(6) -0.0008(5) 0.0025(5)
O31_2 0.0230(5) 0.0355(6) 0.0300(6) -0.0058(5) -0.0079(4) 0.0109(5)
O32_2 0.0286(6) 0.0291(6) 0.0310(6) -0.0048(5) -0.0061(5) 0.0093(4)
C32_2 0.0184(7) 0.0244(7) 0.0247(7) 0.0018(6) 0.0005(5) 0.0036(5)
C33_2 0.0201(7) 0.0252(7) 0.0214(7) 0.0008(6) -0.0012(5) 0.0045(5)
C34_2 0.0209(7) 0.0256(7) 0.0205(7) -0.0014(6) -0.0028(5) 0.0040(5)
C35_2 0.0228(7) 0.0266(7) 0.0203(7) 0.0044(6) 0.0014(5) 0.0043(5)
O35_2 0.0232(5) 0.0303(5) 0.0254(6) -0.0018(4) -0.0068(4) 0.0071(4)
O36_2 0.0345(6) 0.0314(6) 0.0233(6) -0.0053(5) -0.0049(4) 0.0055(5)

loop_
_atom_type_symbol
_atom_type_description
_atom_type_scat_dispersion_real
_atom_type_scat_dispersion_imag
_atom_type_scat_source
C C 0.0033 0.0016 'International Tables Vol C Tables 4.2.6.8 and 6.1.1.4'
H H 0.0000 0.0000 'International Tables Vol C Tables 4.2.6.8 and 6.1.1.4'
N N 0.0061 0.0033 'International Tables Vol C Tables 4.2.6.8 and 6.1.1.4'
O O 0.0106 0.0060 'International Tables Vol C Tables 4.2.6.8 and 6.1.1.4'

loop_
_geom_angle_atom_site_label_1
_geom_angle_atom_site_label_2
_geom_angle_atom_site_label_3
_geom_angle
H1B_1 O1W_1 H1A_1 110(2)
H2A_1 O2W_1 H2B_1 101.7(16)
C16_1 N11_1 C12_1 118.14(12)
N11_1 C12_1 C13_1 123.14(13)
N11_1 C12_1 H12_1 118.4
C13_1 C12_1 H12_1 118.4
C14_1 C13_1 C12_1 117.84(12)
C14_1 C13_1 C17_1 125.14(12)
C12_1 C13_1 C17_1 117.02(12)
C15_1 C14_1 C13_1 119.02(13)
C15_1 C14_1 H14_1 120.5
C13_1 C14_1 H14_1 120.5
C16_1 C15_1 C14_1 118.88(13)
C16_1 C15_1 H15_1 120.6
C14_1 C15_1 H15_1 120.6
N11_1 C16_1 C15_1 122.99(13)
N11_1 C16_1 H16_1 118.5
C15_1 C16_1 H16_1 118.5
O17_1 C17_1 N17_1 121.66(12)
O17_1 C17_1 C13_1 121.93(12)
N17_1 C17_1 C13_1 116.40(12)
C17_1 N17_1 N27_1 117.51(11)
C17_1 N17_1 H17_1 124.0(12)
N27_1 N17_1 H17_1 117.1(11)
C22_1 N21_1 C26_1 118.11(12)
N21_1 C22_1 C23_1 122.92(13)
N21_1 C22_1 H22_1 118.5
C23_1 C22_1 H22_1 118.5
C22_1 C23_1 C24_1 119.13(13)
C22_1 C23_1 H23_1 120.4
C24_1 C23_1 H23_1 120.4
C23_1 C24_1 C25_1 118.22(12)
C23_1 C24_1 C27_1 118.47(12)
C25_1 C24_1 C27_1 123.31(12)
C26_1 C25_1 C24_1 118.96(13)
C26_1 C25_1 H25_1 120.5
C24_1 C25_1 H25_1 120.5
N21_1 C26_1 C25_1 122.66(13)
N21_1 C26_1 H26_1 118.7
C25_1 C26_1 H26_1 118.7
N27_1 C27_1 C24_1 120.19(13)
N27_1 C27_1 H27_1 119.9
C24_1 C27_1 H27_1 119.9
C27_1 N27_1 N17_1 114.56(11)
O32_1 C31_1 O31_1 122.72(13)
O32_1 C31_1 C32_1 125.13(12)
O31_1 C31_1 C32_1 112.15(12)
C31_1 O31_1 H31_1 108.3(12)
C31_1 C32_1 C33_1 115.89(12)
C31_1 C32_1 H32A_1 108.3
C33_1 C32_1 H32A_1 108.3
C31_1 C32_1 H32B_1 108.3
C33_1 C32_1 H32B_1 108.3
H32A_1 C32_1 H32B_1 107.4
C34_1 C33_1 C32_1 108.71(11)
C34_1 C33_1 H33A_1 109.9
C32_1 C33_1 H33A_1 109.9
C34_1 C33_1 H33B_1 109.9
C32_1 C33_1 H33B_1 109.9
H33A_1 C33_1 H33B_1 108.3
C35_1 C34_1 C33_1 116.52(12)
C35_1 C34_1 H34A_1 108.2
C33_1 C34_1 H34A_1 108.2
C35_1 C34_1 H34B_1 108.2
C33_1 C34_1 H34B_1 108.2
H34A_1 C34_1 H34B_1 107.3
O36_1 C35_1 O35_1 123.04(13)
O36_1 C35_1 C34_1 124.91(13)
O35_1 C35_1 C34_1 112.02(12)
C35_1 O35_1 H35_1 112.9(10)
H3B_2 O3W_2 H3A_2 105(2)
H4A_2 O4W_2 H4B_2 102.5(17)
C16_2 N11_2 C12_2 118.16(12)
N11_2 C12_2 C13_2 122.88(13)
N11_2 C12_2 H12_2 118.6
C13_2 C12_2 H12_2 118.6
C14_2 C13_2 C12_2 118.22(12)
C14_2 C13_2 C17_2 124.90(12)
C12_2 C13_2 C17_2 116.85(12)
C15_2 C14_2 C13_2 118.84(13)
C15_2 C14_2 H14_2 120.6
C13_2 C14_2 H14_2 120.6
C16_2 C15_2 C14_2 118.65(13)
C16_2 C15_2 H15_2 120.7
C14_2 C15_2 H15_2 120.7
N11_2 C16_2 C15_2 123.23(13)
N11_2 C16_2 H16_2 118.4
C15_2 C16_2 H16_2 118.4
O17_2 C17_2 N17_2 121.72(12)
O17_2 C17_2 C13_2 121.86(12)
N17_2 C17_2 C13_2 116.41(12)
C17_2 N17_2 N27_2 117.56(11)
C17_2 N17_2 H17_2 127.1(11)
N27_2 N17_2 H17_2 115.1(11)
C22_2 N21_2 C26_2 117.84(12)
N21_2 C22_2 C23_2 122.95(13)
N21_2 C22_2 H22_2 118.5
C23_2 C22_2 H22_2 118.5
C22_2 C23_2 C24_2 119.15(14)
C22_2 C23_2 H23_2 120.4
C24_2 C23_2 H23_2 120.4
C23_2 C24_2 C25_2 118.04(12)
C23_2 C24_2 C27_2 118.41(12)
C25_2 C24_2 C27_2 123.56(12)
C26_2 C25_2 C24_2 118.78(13)
C26_2 C25_2 H25_2 120.6
C24_2 C25_2 H25_2 120.6
N21_2 C26_2 C25_2 123.20(13)
N21_2 C26_2 H26_2 118.4
C25_2 C26_2 H26_2 118.4
N27_2 C27_2 C24_2 120.52(12)
N27_2 C27_2 H27_2 119.7
C24_2 C27_2 H27_2 119.7
C27_2 N27_2 N17_2 114.71(11)
O32_2 C31_2 O31_2 123.08(13)
O32_2 C31_2 C32_2 124.50(13)
O31_2 C31_2 C32_2 112.40(12)
C31_2 O31_2 H31_2 105.7(12)
C31_2 C32_2 C33_2 114.79(11)
C31_2 C32_2 H32A_2 108.6
C33_2 C32_2 H32A_2 108.6
C31_2 C32_2 H32B_2 108.6
C33_2 C32_2 H32B_2 108.6
H32A_2 C32_2 H32B_2 107.5
C34_2 C33_2 C32_2 110.02(11)
C34_2 C33_2 H33A_2 109.7
C32_2 C33_2 H33A_2 109.7
C34_2 C33_2 H33B_2 109.7
C32_2 C33_2 H33B_2 109.7
H33A_2 C33_2 H33B_2 108.2
C35_2 C34_2 C33_2 115.71(12)
C35_2 C34_2 H34A_2 108.4
C33_2 C34_2 H34A_2 108.4
C35_2 C34_2 H34B_2 108.4
C33_2 C34_2 H34B_2 108.4
H34A_2 C34_2 H34B_2 107.4
O36_2 C35_2 O35_2 123.35(13)
O36_2 C35_2 C34_2 124.75(13)
O35_2 C35_2 C34_2 111.90(12)
C35_2 O35_2 H35_2 110.0(10)

loop_
_geom_bond_atom_site_label_1
_geom_bond_atom_site_label_2
_geom_bond_distance
O1W_1 H1B_1 0.78(2)
O1W_1 H1A_1 0.82(2)
O2W_1 H2A_1 0.85(2)
O2W_1 H2B_1 0.89(2)
N11_1 C16_1 1.3344(19)
N11_1 C12_1 1.3365(17)
C12_1 C13_1 1.3938(19)
C12_1 H12_1 0.9500
C13_1 C14_1 1.3917(19)
C13_1 C17_1 1.4896(18)
C14_1 C15_1 1.3869(19)
C14_1 H14_1 0.9500
C15_1 C16_1 1.379(2)
C15_1 H15_1 0.9500
C16_1 H16_1 0.9500
C17_1 O17_1 1.2259(16)
C17_1 N17_1 1.3578(17)
N17_1 N27_1 1.3741(15)
N17_1 H17_1 0.845(17)
N21_1 C22_1 1.3345(19)
N21_1 C26_1 1.3425(18)
C22_1 C23_1 1.382(2)
C22_1 H22_1 0.9500
C23_1 C24_1 1.3887(19)
C23_1 H23_1 0.9500
C24_1 C25_1 1.391(2)
C24_1 C27_1 1.4625(18)
C25_1 C26_1 1.3852(18)
C25_1 H25_1 0.9500
C26_1 H26_1 0.9500
C27_1 N27_1 1.2817(17)
C27_1 H27_1 0.9500
C31_1 O32_1 1.2115(17)
C31_1 O31_1 1.3260(17)
C31_1 C32_1 1.4931(19)
O31_1 H31_1 0.951(19)
C32_1 C33_1 1.5178(19)
C32_1 H32A_1 0.9900
C32_1 H32B_1 0.9900
C33_1 C34_1 1.5125(19)
C33_1 H33A_1 0.9900
C33_1 H33B_1 0.9900
C34_1 C35_1 1.4951(19)
C34_1 H34A_1 0.9900
C34_1 H34B_1 0.9900
C35_1 O36_1 1.2176(18)
C35_1 O35_1 1.3189(17)
O35_1 H35_1 1.042(19)
O3W_2 H3B_2 0.83(2)
O3W_2 H3A_2 0.80(2)
O4W_2 H4A_2 0.89(2)
O4W_2 H4B_2 0.91(2)
N11_2 C16_2 1.3315(19)
N11_2 C12_2 1.3392(17)
C12_2 C13_2 1.3917(19)
C12_2 H12_2 0.9500
C13_2 C14_2 1.3912(19)
C13_2 C17_2 1.4869(18)
C14_2 C15_2 1.3902(19)
C14_2 H14_2 0.9500
C15_2 C16_2 1.380(2)
C15_2 H15_2 0.9500
C16_2 H16_2 0.9500
C17_2 O17_2 1.2284(16)
C17_2 N17_2 1.3582(17)
N17_2 N27_2 1.3794(15)
N17_2 H17_2 0.918(16)
N21_2 C22_2 1.333(2)
N21_2 C26_2 1.3413(18)
C22_2 C23_2 1.385(2)
C22_2 H22_2 0.9500
C23_2 C24_2 1.3885(19)
C23_2 H23_2 0.9500
C24_2 C25_2 1.396(2)
C24_2 C27_2 1.4629(18)
C25_2 C26_2 1.3798(19)
C25_2 H25_2 0.9500
C26_2 H26_2 0.9500
C27_2 N27_2 1.2835(17)
C27_2 H27_2 0.9500
C31_2 O32_2 1.2093(17)
C31_2 O31_2 1.3221(17)
C31_2 C32_2 1.4995(19)
O31_2 H31_2 0.935(19)
C32_2 C33_2 1.5162(19)
C32_2 H32A_2 0.9900
C32_2 H32B_2 0.9900
C33_2 C34_2 1.5129(19)
C33_2 H33A_2 0.9900
C33_2 H33B_2 0.9900
C34_2 C35_2 1.5000(19)
C34_2 H34A_2 0.9900
C34_2 H34B_2 0.9900
C35_2 O36_2 1.2099(17)
C35_2 O35_2 1.3195(17)
O35_2 H35_2 1.03(2)

loop_
_geom_hbond_atom_site_label_D
_geom_hbond_atom_site_label_H
_geom_hbond_atom_site_label_A
_geom_hbond_distance_DH
_geom_hbond_distance_HA
_geom_hbond_distance_DA
_geom_hbond_angle_DHA
_geom_hbond_site_symmetry_A
N17_1 H17_1 O2W_1 0.845(17) 2.012(16) 2.8200(16) 159.6(16) .
N17_2 H17_2 O4W_2 0.918(16) 1.949(17) 2.8413(16) 163.8(15) .
O31_1 H31_1 N11_1 0.951(19) 1.72(2) 2.6696(16) 173.9(18) .
O31_2 H31_2 N11_2 0.935(19) 1.74(2) 2.6636(16) 168.6(18) .
O35_1 H35_1 N21_1 1.042(19) 1.588(19) 2.6273(15) 175.1(16) 1_354
O35_2 H35_2 N21_2 1.03(2) 1.63(2) 2.6474(15) 168.6(17) 1_354
O1W_1 H1A_1 O17_1 0.82(2) 1.95(2) 2.7730(16) 175(2) .
O3W_2 H3A_2 O17_2 0.80(2) 2.01(2) 2.8099(15) 174(2) .
O1W_1 H1B_1 O17_2 0.78(2) 2.31(2) 2.9507(15) 140.2(19) 2_566
O3W_2 H3B_2 O17_1 0.83(2) 2.22(2) 2.9364(15) 144.8(18) 2_566
O2W_1 H2A_1 O3W_2 0.85(2) 1.99(2) 2.8091(17) 164.2(18) .
O4W_2 H4A_2 O1W_1 0.89(2) 1.89(2) 2.7575(17) 163.8(18) 1_645
O2W_1 H2B_1 O36_2 0.89(2) 1.93(2) 2.7944(16) 162.6(17) 2_455
O4W_2 H4B_2 O36_1 0.91(2) 1.88(2) 2.7851(16) 171.0(17) 2_455

loop_
_geom_torsion_atom_site_label_1
_geom_torsion_atom_site_label_2
_geom_torsion_atom_site_label_3
_geom_torsion_atom_site_label_4
_geom_torsion
C16_1 N11_1 C12_1 C13_1 -0.6(2)
N11_1 C12_1 C13_1 C14_1 1.0(2)
N11_1 C12_1 C13_1 C17_1 -179.65(13)
C12_1 C13_1 C14_1 C15_1 -0.5(2)
C17_1 C13_1 C14_1 C15_1 -179.88(13)
C13_1 C14_1 C15_1 C16_1 -0.2(2)
C12_1 N11_1 C16_1 C15_1 -0.3(2)
C14_1 C15_1 C16_1 N11_1 0.7(2)
C14_1 C13_1 C17_1 O17_1 -175.61(14)
C12_1 C13_1 C17_1 O17_1 5.0(2)
C14_1 C13_1 C17_1 N17_1 5.6(2)
C12_1 C13_1 C17_1 N17_1 -173.72(13)
O17_1 C17_1 N17_1 N27_1 1.5(2)
C13_1 C17_1 N17_1 N27_1 -179.73(11)
C26_1 N21_1 C22_1 C23_1 0.4(2)
N21_1 C22_1 C23_1 C24_1 -0.1(2)
C22_1 C23_1 C24_1 C25_1 -0.2(2)
C22_1 C23_1 C24_1 C27_1 -179.81(13)
C23_1 C24_1 C25_1 C26_1 0.2(2)
C27_1 C24_1 C25_1 C26_1 179.82(13)
C22_1 N21_1 C26_1 C25_1 -0.3(2)
C24_1 C25_1 C26_1 N21_1 0.0(2)
C23_1 C24_1 C27_1 N27_1 174.80(13)
C25_1 C24_1 C27_1 N27_1 -4.8(2)
C24_1 C27_1 N27_1 N17_1 -179.34(12)
C17_1 N17_1 N27_1 C27_1 -176.24(12)
O32_1 C31_1 C32_1 C33_1 -5.8(2)
O31_1 C31_1 C32_1 C33_1 174.90(13)
C31_1 C32_1 C33_1 C34_1 174.08(13)
C32_1 C33_1 C34_1 C35_1 178.80(13)
C33_1 C34_1 C35_1 O36_1 -9.5(2)
C33_1 C34_1 C35_1 O35_1 172.23(12)
C16_2 N11_2 C12_2 C13_2 1.1(2)
N11_2 C12_2 C13_2 C14_2 -2.0(2)
N11_2 C12_2 C13_2 C17_2 175.96(13)
C12_2 C13_2 C14_2 C15_2 1.2(2)
C17_2 C13_2 C14_2 C15_2 -176.54(13)
C13_2 C14_2 C15_2 C16_2 0.3(2)
C12_2 N11_2 C16_2 C15_2 0.5(2)
C14_2 C15_2 C16_2 N11_2 -1.2(2)
C14_2 C13_2 C17_2 O17_2 171.69(14)
C12_2 C13_2 C17_2 O17_2 -6.1(2)
C14_2 C13_2 C17_2 N17_2 -7.2(2)
C12_2 C13_2 C17_2 N17_2 175.00(12)
O17_2 C17_2 N17_2 N27_2 -3.1(2)
C13_2 C17_2 N17_2 N27_2 175.81(11)
C26_2 N21_2 C22_2 C23_2 -0.6(2)
N21_2 C22_2 C23_2 C24_2 -1.4(2)
C22_2 C23_2 C24_2 C25_2 2.1(2)
C22_2 C23_2 C24_2 C27_2 -177.36(13)
C23_2 C24_2 C25_2 C26_2 -1.0(2)
C27_2 C24_2 C25_2 C26_2 178.48(13)
C22_2 N21_2 C26_2 C25_2 1.8(2)
C24_2 C25_2 C26_2 N21_2 -1.1(2)
C23_2 C24_2 C27_2 N27_2 -178.79(13)
C25_2 C24_2 C27_2 N27_2 1.7(2)
C24_2 C27_2 N27_2 N17_2 -178.88(12)
C17_2 N17_2 N27_2 C27_2 177.94(12)
O32_2 C31_2 C32_2 C33_2 14.6(2)
O31_2 C31_2 C32_2 C33_2 -166.76(13)
C31_2 C32_2 C33_2 C34_2 178.34(13)
C32_2 C33_2 C34_2 C35_2 177.14(12)
C33_2 C34_2 C35_2 O36_2 -7.2(2)
C33_2 C34_2 C35_2 O35_2 173.07(13)
